data_4132293
loop_
_publ_author_name
'Park, Jung Su'
'Park, Jihye'
'Yang, Yun Jae'
'Tran, Trang Thu'
'Kim, In Su'
'Sessler, Jonathan L.'

_publ_section_title
;
 Disparate Downstream Reactions Mediated by an Ionically Controlled
 Supramolecular Tristate Switch.
;
_journal_issue 24
_journal_name_full 'Journal of the American Chemical Society'
_journal_page_first 7598
_journal_page_last 7604
_journal_paper_doi 10.1021/jacs.8b02867
_journal_volume 140
_journal_year 2018
_chemical_formula_moiety 'C24H52N, C12H4N4'
_chemical_formula_sum 'C36 H56 N5'
_chemical_formula_weight 558.86
_chemical_name_common 'THA TCNQ radical anion'
_chemical_name_systematic
; 
Tetrahexylammonium 2,2'-(cyclohexa-2,5-diene-1,4-diylidene)dimalononitrile 
;
_space_group_IT_number 2
_space_group_name_Hall '-P 1'
_space_group_name_H-M_alt 'P -1'
_symmetry_cell_setting triclinic
_symmetry_space_group_name_H-M 'P -1'
_atom_sites_solution_hydrogens geom
_atom_sites_solution_primary direct
_atom_sites_solution_secondary difmap
_audit_creation_method SHELXL-97
_cell_angle_alpha 103.65(3)
_cell_angle_beta 104.69(3)
_cell_angle_gamma 93.17(3)
_cell_formula_units_Z 2
_cell_length_a 11.342(2)
_cell_length_b 11.983(2)
_cell_length_c 15.853(3)
_cell_measurement_reflns_used 21085
_cell_measurement_temperature 223(2)
_cell_measurement_theta_max 27.53
_cell_measurement_theta_min 3.21
_cell_volume 2010.1(8)
_computing_cell_refinement 'CrystalClear (Rigaku Inc., 2008)'
_computing_data_collection 'CrystalClear (Rigaku Inc., 2008)'
_computing_data_reduction 'CrystalClear (Rigaku Inc., 2008)'
_computing_molecular_graphics 'XP SHELXTL/PC, Siemens Analytical'
_computing_structure_refinement 'SHELXL-97 (Sheldrick, 2008)'
_computing_structure_solution 'SHELXS-97 (Sheldrick, 2008)'
_diffrn_ambient_temperature 223(2)
_diffrn_measured_fraction_theta_full 0.997
_diffrn_measured_fraction_theta_max 0.997
_diffrn_measurement_device_type 'Rigaku SCX-Mini with Mercury CCD'
_diffrn_measurement_method \w-scans
_diffrn_radiation_monochromator graphite
_diffrn_radiation_source 'fine-focus sealed tube'
_diffrn_radiation_type MoK\a
_diffrn_radiation_wavelength 0.71073
_diffrn_reflns_av_R_equivalents 0.0989
_diffrn_reflns_av_sigmaI/netI 0.1353
_diffrn_reflns_limit_h_max 13
_diffrn_reflns_limit_h_min -13
_diffrn_reflns_limit_k_max 14
_diffrn_reflns_limit_k_min -14
_diffrn_reflns_limit_l_max 18
_diffrn_reflns_limit_l_min -18
_diffrn_reflns_number 17296
_diffrn_reflns_theta_full 25.00
_diffrn_reflns_theta_max 25.00
_diffrn_reflns_theta_min 3.11
_exptl_absorpt_coefficient_mu 0.054
_exptl_absorpt_correction_T_max 0.9984
_exptl_absorpt_correction_T_min 0.9897
_exptl_absorpt_correction_type multi-scan
_exptl_absorpt_process_details
;
Abscor. T. Higashi (2001).  The Rigaku Corporation, Tokyo, Japan.
;
_exptl_crystal_colour Green
_exptl_crystal_density_diffrn 0.923
_exptl_crystal_density_method 'not measured'
_exptl_crystal_description Plate
_exptl_crystal_F_000 614
_exptl_crystal_size_max 0.19
_exptl_crystal_size_mid 0.10
_exptl_crystal_size_min 0.03
_platon_squeeze_details
;
The unit cell contain a disordered one hexane molecule which have been 
treated as a diffuse contribution to the overall scattering without 
specific ation position by SQUEEZE/PLATON 
;
_refine_diff_density_max 0.613
_refine_diff_density_min -0.233
_refine_diff_density_rms 0.060
_refine_ls_extinction_method none
_refine_ls_goodness_of_fit_ref 1.323
_refine_ls_hydrogen_treatment constr
_refine_ls_matrix_type full
_refine_ls_number_parameters 374
_refine_ls_number_reflns 7059
_refine_ls_number_restraints 0
_refine_ls_restrained_S_all 1.323
_refine_ls_R_factor_all 0.1747
_refine_ls_R_factor_gt 0.1026
_refine_ls_shift/su_max 0.000
_refine_ls_shift/su_mean 0.000
_refine_ls_structure_factor_coef Fsqd
_refine_ls_weighting_details 'calc w=1/[\s^2^(Fo^2^)+(0.0500P)^2^+0.0000P] where P=(Fo^2^+2Fc^2^)/3'
_refine_ls_weighting_scheme calc
_refine_ls_wR_factor_gt 0.2485
_refine_ls_wR_factor_ref 0.2697
_reflns_number_gt 3078
_reflns_number_total 7059
_reflns_threshold_expression >2sigma(I)
_cod_data_source_file ja8b02867_si_004.cif
_cod_data_source_block p-1-p
_cod_depositor_comments
;
The following automatic conversions were performed:

data item '_exptl_absorpt_correction_type' value 'Multi-scan' was
changed to 'multi-scan' in accordance with the
/home/saulius/struct/COD-crude-data/automatic-downloads/DataCite-retrospective/ACS/depositions/lib/dictionaries/cif_core.dic
dictionary named 'cif_core.dic' version 2.4.2 last updated on
2011-04-26.

data item '_symmetry_cell_setting' value 'Triclinic' was changed to
'triclinic' in accordance with the
/home/saulius/struct/COD-crude-data/automatic-downloads/DataCite-retrospective/ACS/depositions/lib/dictionaries/cif_core.dic
dictionary named 'cif_core.dic' version 2.4.2 last updated on
2011-04-26.

Automatic conversion script
Id: cif_fix_values 6909 2019-04-08 15:41:33Z antanas 
;
_cod_original_cell_volume 2010.0(7)
_cod_original_sg_symbol_H-M P-1
_cod_database_code 4132293

loop_
_symmetry_equiv_pos_as_xyz
'x, y, z'
'-x, -y, -z'

loop_
_atom_site_label
_atom_site_type_symbol
_atom_site_fract_x
_atom_site_fract_y
_atom_site_fract_z
_atom_site_U_iso_or_equiv
_atom_site_adp_type
_atom_site_occupancy
_atom_site_symmetry_multiplicity
_atom_site_calc_flag
_atom_site_refinement_flags
C1 C 0.5295(3) 0.1388(3) 0.5340(2) 0.0521(10) Uani 1 1 d .
C2 C 0.6074(3) 0.1155(3) 0.4745(2) 0.0540(10) Uani 1 1 d .
H2 H 0.6918 0.1136 0.4984 0.065 Uiso 1 1 calc R
C3 C 0.5592(3) 0.0961(3) 0.3838(2) 0.0531(10) Uani 1 1 d .
H3 H 0.6122 0.0813 0.3466 0.064 Uiso 1 1 calc R
C4 C 0.4310(3) 0.0972(3) 0.3423(2) 0.0510(9) Uani 1 1 d .
C5 C 0.3560(3) 0.1195(3) 0.4026(3) 0.0571(10) Uani 1 1 d .
H5 H 0.2714 0.1206 0.3787 0.069 Uiso 1 1 calc R
C6 C 0.4026(3) 0.1396(3) 0.4943(2) 0.0553(10) Uani 1 1 d .
H6 H 0.3495 0.1541 0.5315 0.066 Uiso 1 1 calc R
C7 C 0.5774(4) 0.1617(3) 0.6288(3) 0.0577(10) Uani 1 1 d .
C8 C 0.7060(5) 0.1650(3) 0.6692(3) 0.0662(12) Uani 1 1 d .
C9 C 0.5004(4) 0.1892(4) 0.6871(3) 0.0671(12) Uani 1 1 d .
C10 C 0.3827(3) 0.0797(3) 0.2472(2) 0.0536(10) Uani 1 1 d .
C11 C 0.4588(4) 0.0571(3) 0.1875(3) 0.0575(10) Uani 1 1 d .
C12 C 0.2578(4) 0.0874(3) 0.2079(2) 0.0596(11) Uani 1 1 d .
C13 C 0.7989(3) 0.9285(3) 0.2051(2) 0.0545(10) Uani 1 1 d .
H13A H 0.7678 0.8702 0.2309 0.065 Uiso 1 1 calc R
H13B H 0.7377 0.9826 0.1977 0.065 Uiso 1 1 calc R
C14 C 0.9195(4) 0.9955(3) 0.2724(2) 0.0629(11) Uani 1 1 d .
H14A H 0.9781 0.9408 0.2864 0.075 Uiso 1 1 calc R
H14B H 0.9560 1.0486 0.2449 0.075 Uiso 1 1 calc R
C15 C 0.8951(4) 1.0634(4) 0.3588(3) 0.0683(12) Uani 1 1 d .
H15A H 0.8564 1.0100 0.3849 0.082 Uiso 1 1 calc R
H15B H 0.8376 1.1187 0.3444 0.082 Uiso 1 1 calc R
C16 C 1.0119(4) 1.1285(4) 0.4280(3) 0.0797(13) Uani 1 1 d .
H16A H 1.0547 1.1761 0.3998 0.096 Uiso 1 1 calc R
H16B H 1.0660 1.0726 0.4465 0.096 Uiso 1 1 calc R
C17 C 0.9873(5) 1.2063(6) 0.5117(4) 0.129(2) Uani 1 1 d .
H17A H 0.9288 1.2591 0.4934 0.154 Uiso 1 1 calc R
H17B H 0.9509 1.1587 0.5433 0.154 Uiso 1 1 calc R
C18 C 1.0998(11) 1.2720(9) 0.5713(6) 0.270(5) Uani 1 1 d .
H18A H 1.1652 1.2230 0.5738 0.405 Uiso 1 1 calc R
H18B H 1.0895 1.3002 0.6312 0.405 Uiso 1 1 calc R
H18C H 1.1206 1.3370 0.5489 0.405 Uiso 1 1 calc R
C19 C 0.9056(3) 0.7820(3) 0.1187(2) 0.0563(10) Uani 1 1 d .
H19A H 0.9862 0.8245 0.1535 0.068 Uiso 1 1 calc R
H19B H 0.9110 0.7465 0.0576 0.068 Uiso 1 1 calc R
C20 C 0.8784(4) 0.6854(3) 0.1617(3) 0.0737(13) Uani 1 1 d .
H20A H 0.8799 0.7189 0.2247 0.088 Uiso 1 1 calc R
H20B H 0.7961 0.6444 0.1295 0.088 Uiso 1 1 calc R
C21 C 0.9730(4) 0.6006(3) 0.1578(3) 0.0738(13) Uani 1 1 d .
H21A H 1.0555 0.6430 0.1862 0.089 Uiso 1 1 calc R
H21B H 0.9677 0.5641 0.0945 0.089 Uiso 1 1 calc R
C22 C 0.9537(5) 0.5053(4) 0.2063(3) 0.0999(16) Uani 1 1 d .
H22A H 0.9530 0.5429 0.2682 0.120 Uiso 1 1 calc R
H22B H 0.8728 0.4607 0.1753 0.120 Uiso 1 1 calc R
C23 C 1.0494(5) 0.4225(4) 0.2100(4) 0.120(2) Uani 1 1 d .
H23A H 1.1311 0.4663 0.2388 0.145 Uiso 1 1 calc R
H23B H 1.0473 0.3807 0.1484 0.145 Uiso 1 1 calc R
C24 C 1.0270(7) 0.3352(5) 0.2632(5) 0.169(3) Uani 1 1 d .
H24A H 1.0377 0.3758 0.3258 0.254 Uiso 1 1 calc R
H24B H 1.0852 0.2790 0.2599 0.254 Uiso 1 1 calc R
H24C H 0.9440 0.2957 0.2375 0.254 Uiso 1 1 calc R
C25 C 0.6828(3) 0.8087(3) 0.0575(3) 0.0599(11) Uani 1 1 d .
H25A H 0.6548 0.7569 0.0899 0.072 Uiso 1 1 calc R
H25B H 0.6266 0.8677 0.0539 0.072 Uiso 1 1 calc R
C26 C 0.6745(3) 0.7390(3) -0.0379(3) 0.0601(11) Uani 1 1 d .
H26A H 0.7022 0.7896 -0.0712 0.072 Uiso 1 1 calc R
H26B H 0.7283 0.6779 -0.0354 0.072 Uiso 1 1 calc R
C27 C 0.5430(4) 0.6854(4) -0.0863(3) 0.0765(13) Uani 1 1 d .
H27A H 0.4895 0.7469 -0.0859 0.092 Uiso 1 1 calc R
H27B H 0.5169 0.6335 -0.0532 0.092 Uiso 1 1 calc R
C28 C 0.5269(5) 0.6171(4) -0.1842(3) 0.0908(15) Uani 1 1 d .
H28A H 0.5801 0.5553 -0.1836 0.109 Uiso 1 1 calc R
H28B H 0.5559 0.6691 -0.2160 0.109 Uiso 1 1 calc R
C29 C 0.3955(5) 0.5622(5) -0.2385(4) 0.132(2) Uani 1 1 d .
H29A H 0.3983 0.5010 -0.2910 0.158 Uiso 1 1 calc R
H29B H 0.3564 0.5274 -0.2008 0.158 Uiso 1 1 calc R
C30 C 0.3221(6) 0.6524(7) -0.2692(5) 0.169(3) Uani 1 1 d .
H30A H 0.2857 0.6900 -0.2225 0.254 Uiso 1 1 calc R
H30B H 0.2577 0.6162 -0.3239 0.254 Uiso 1 1 calc R
H30C H 0.3754 0.7095 -0.2811 0.254 Uiso 1 1 calc R
C31 C 0.8577(3) 0.9561(3) 0.0679(2) 0.0526(10) Uani 1 1 d .
H31A H 0.9412 0.9899 0.1037 0.063 Uiso 1 1 calc R
H31B H 0.8625 0.9142 0.0080 0.063 Uiso 1 1 calc R
C32 C 0.7802(4) 1.0543(3) 0.0570(3) 0.0650(12) Uani 1 1 d .
H32A H 0.6970 1.0219 0.0194 0.078 Uiso 1 1 calc R
H32B H 0.7741 1.0969 0.1163 0.078 Uiso 1 1 calc R
C33 C 0.8349(4) 1.1374(3) 0.0138(3) 0.0681(12) Uani 1 1 d .
H33A H 0.8472 1.0939 -0.0434 0.082 Uiso 1 1 calc R
H33B H 0.9152 1.1747 0.0537 0.082 Uiso 1 1 calc R
C34 C 0.7504(5) 1.2310(4) -0.0042(3) 0.0927(16) Uani 1 1 d .
H34A H 0.6679 1.1928 -0.0389 0.111 Uiso 1 1 calc R
H34B H 0.7443 1.2782 0.0537 0.111 Uiso 1 1 calc R
C35 C 0.7909(6) 1.3055(5) -0.0520(4) 0.119(2) Uani 1 1 d .
H35A H 0.7982 1.2585 -0.1097 0.142 Uiso 1 1 calc R
H35B H 0.8727 1.3451 -0.0170 0.142 Uiso 1 1 calc R
C36 C 0.7047(5) 1.3966(4) -0.0705(4) 0.119(2) Uani 1 1 d .
H36A H 0.6268 1.3584 -0.1121 0.179 Uiso 1 1 calc R
H36B H 0.7415 1.4497 -0.0970 0.179 Uiso 1 1 calc R
H36C H 0.6912 1.4391 -0.0143 0.179 Uiso 1 1 calc R
N1 N 0.4372(4) 0.2118(3) 0.7334(3) 0.0909(13) Uani 1 1 d .
N2 N 0.8105(4) 0.1662(3) 0.7012(2) 0.0889(13) Uani 1 1 d .
N3 N 0.5192(3) 0.0389(3) 0.1385(2) 0.0772(11) Uani 1 1 d .
N4 N 0.1558(4) 0.0963(4) 0.1757(2) 0.0859(12) Uani 1 1 d .
N5 N 0.8119(3) 0.8686(2) 0.11248(19) 0.0499(8) Uani 1 1 d .

loop_
_atom_site_aniso_label
_atom_site_aniso_U_11
_atom_site_aniso_U_22
_atom_site_aniso_U_33
_atom_site_aniso_U_23
_atom_site_aniso_U_13
_atom_site_aniso_U_12
C1 0.045(3) 0.060(2) 0.045(2) 0.0106(18) 0.0045(19) 0.0026(19)
C2 0.042(2) 0.073(3) 0.047(3) 0.0185(19) 0.0088(19) 0.0046(19)
C3 0.035(2) 0.072(3) 0.053(3) 0.0157(19) 0.0132(19) 0.0097(19)
C4 0.044(2) 0.063(2) 0.048(2) 0.0167(18) 0.0141(19) 0.0085(19)
C5 0.037(2) 0.075(3) 0.061(3) 0.017(2) 0.014(2) 0.014(2)
C6 0.052(3) 0.074(3) 0.041(2) 0.0139(19) 0.016(2) 0.015(2)
C7 0.050(3) 0.068(3) 0.048(3) 0.0120(19) 0.005(2) -0.003(2)
C8 0.078(4) 0.069(3) 0.042(3) 0.0068(19) 0.006(2) 0.004(3)
C9 0.067(3) 0.080(3) 0.049(3) 0.012(2) 0.014(2) -0.005(2)
C10 0.040(2) 0.080(3) 0.040(2) 0.0190(19) 0.0059(18) 0.014(2)
C11 0.050(3) 0.079(3) 0.048(3) 0.024(2) 0.013(2) 0.013(2)
C12 0.054(3) 0.089(3) 0.040(2) 0.021(2) 0.014(2) 0.012(2)
C13 0.050(3) 0.067(3) 0.053(2) 0.0168(19) 0.024(2) 0.012(2)
C14 0.053(3) 0.079(3) 0.059(3) 0.015(2) 0.020(2) 0.015(2)
C15 0.053(3) 0.091(3) 0.062(3) 0.018(2) 0.020(2) 0.010(2)
C16 0.074(3) 0.091(3) 0.069(3) 0.006(2) 0.025(3) 0.012(3)
C17 0.105(5) 0.166(6) 0.077(4) -0.027(4) 0.021(3) -0.018(4)
C18 0.364(16) 0.250(11) 0.153(9) -0.061(7) 0.112(10) -0.019(11)
C19 0.051(3) 0.061(2) 0.064(3) 0.022(2) 0.019(2) 0.018(2)
C20 0.076(3) 0.067(3) 0.090(3) 0.038(2) 0.027(3) 0.017(2)
C21 0.071(3) 0.062(3) 0.085(3) 0.024(2) 0.009(2) 0.007(2)
C22 0.123(5) 0.074(3) 0.112(4) 0.040(3) 0.034(3) 0.021(3)
C23 0.141(6) 0.084(4) 0.132(5) 0.035(3) 0.019(4) 0.037(4)
C24 0.254(9) 0.105(5) 0.180(7) 0.083(5) 0.061(6) 0.061(5)
C25 0.042(2) 0.070(3) 0.072(3) 0.027(2) 0.015(2) 0.006(2)
C26 0.052(3) 0.063(3) 0.064(3) 0.019(2) 0.012(2) 0.006(2)
C27 0.067(3) 0.076(3) 0.079(3) 0.018(2) 0.011(3) 0.002(2)
C28 0.088(4) 0.082(3) 0.086(4) 0.013(3) 0.006(3) 0.001(3)
C29 0.094(5) 0.128(5) 0.146(6) 0.042(4) -0.021(4) -0.002(4)
C30 0.116(6) 0.220(8) 0.147(6) 0.046(6) 0.000(5) -0.015(6)
C31 0.049(2) 0.061(2) 0.057(2) 0.0228(19) 0.0210(19) 0.0103(19)
C32 0.067(3) 0.078(3) 0.061(3) 0.028(2) 0.023(2) 0.027(2)
C33 0.099(4) 0.056(3) 0.065(3) 0.024(2) 0.040(3) 0.023(2)
C34 0.140(5) 0.074(3) 0.090(4) 0.037(3) 0.059(3) 0.036(3)
C35 0.181(6) 0.107(4) 0.098(4) 0.047(3) 0.061(4) 0.066(4)
C36 0.154(6) 0.086(4) 0.118(4) 0.047(3) 0.013(4) 0.043(4)
N1 0.090(3) 0.106(3) 0.074(3) 0.010(2) 0.033(2) -0.001(2)
N2 0.064(3) 0.102(3) 0.075(3) 0.007(2) -0.011(2) 0.005(2)
N3 0.073(3) 0.112(3) 0.061(2) 0.033(2) 0.029(2) 0.032(2)
N4 0.056(3) 0.142(3) 0.054(2) 0.025(2) 0.006(2) 0.013(2)
N5 0.0416(19) 0.063(2) 0.0501(19) 0.0219(15) 0.0146(15) 0.0063(15)

loop_
_atom_type_symbol
_atom_type_description
_atom_type_scat_dispersion_real
_atom_type_scat_dispersion_imag
_atom_type_scat_source
C C 0.0033 0.0016 'International Tables Vol C Tables 4.2.6.8 and 6.1.1.4'
H H 0.0000 0.0000 'International Tables Vol C Tables 4.2.6.8 and 6.1.1.4'
N N 0.0061 0.0033 'International Tables Vol C Tables 4.2.6.8 and 6.1.1.4'

loop_
_geom_angle_atom_site_label_1
_geom_angle_atom_site_label_2
_geom_angle_atom_site_label_3
_geom_angle
C7 C1 C6 120.9(3)
C7 C1 C2 121.5(3)
C6 C1 C2 117.6(3)
C3 C2 C1 120.3(3)
C3 C2 H2 119.9
C1 C2 H2 119.9
C2 C3 C4 123.0(3)
C2 C3 H3 118.5
C4 C3 H3 118.5
C5 C4 C10 122.2(3)
C5 C4 C3 115.5(3)
C10 C4 C3 122.3(3)
C6 C5 C4 122.4(3)
C6 C5 H5 118.8
C4 C5 H5 118.8
C5 C6 C1 121.2(3)
C5 C6 H6 119.4
C1 C6 H6 119.4
C1 C7 C9 121.0(4)
C1 C7 C8 121.0(4)
C9 C7 C8 117.9(3)
N2 C8 C7 179.1(5)
N1 C9 C7 179.2(5)
C12 C10 C4 121.6(3)
C12 C10 C11 116.7(3)
C4 C10 C11 121.6(3)
N3 C11 C10 179.3(4)
N4 C12 C10 178.4(4)
N5 C13 C14 114.2(3)
N5 C13 H13A 108.7
C14 C13 H13A 108.7
N5 C13 H13B 108.7
C14 C13 H13B 108.7
H13A C13 H13B 107.6
C15 C14 C13 110.5(3)
C15 C14 H14A 109.6
C13 C14 H14A 109.6
C15 C14 H14B 109.6
C13 C14 H14B 109.6
H14A C14 H14B 108.1
C14 C15 C16 112.4(3)
C14 C15 H15A 109.1
C16 C15 H15A 109.1
C14 C15 H15B 109.1
C16 C15 H15B 109.1
H15A C15 H15B 107.9
C15 C16 C17 112.9(4)
C15 C16 H16A 109.0
C17 C16 H16A 109.0
C15 C16 H16B 109.0
C17 C16 H16B 109.0
H16A C16 H16B 107.8
C18 C17 C16 110.2(6)
C18 C17 H17A 109.6
C16 C17 H17A 109.6
C18 C17 H17B 109.6
C16 C17 H17B 109.6
H17A C17 H17B 108.1
C17 C18 H18A 109.5
C17 C18 H18B 109.5
H18A C18 H18B 109.5
C17 C18 H18C 109.5
H18A C18 H18C 109.5
H18B C18 H18C 109.5
N5 C19 C20 115.6(3)
N5 C19 H19A 108.4
C20 C19 H19A 108.4
N5 C19 H19B 108.4
C20 C19 H19B 108.4
H19A C19 H19B 107.4
C21 C20 C19 110.4(3)
C21 C20 H20A 109.6
C19 C20 H20A 109.6
C21 C20 H20B 109.6
C19 C20 H20B 109.6
H20A C20 H20B 108.1
C20 C21 C22 112.1(4)
C20 C21 H21A 109.2
C22 C21 H21A 109.2
C20 C21 H21B 109.2
C22 C21 H21B 109.2
H21A C21 H21B 107.9
C23 C22 C21 114.8(4)
C23 C22 H22A 108.6
C21 C22 H22A 108.6
C23 C22 H22B 108.6
C21 C22 H22B 108.6
H22A C22 H22B 107.5
C22 C23 C24 111.3(5)
C22 C23 H23A 109.4
C24 C23 H23A 109.4
C22 C23 H23B 109.4
C24 C23 H23B 109.4
H23A C23 H23B 108.0
C23 C24 H24A 109.5
C23 C24 H24B 109.5
H24A C24 H24B 109.5
C23 C24 H24C 109.5
H24A C24 H24C 109.5
H24B C24 H24C 109.5
C26 C25 N5 114.6(3)
C26 C25 H25A 108.6
N5 C25 H25A 108.6
C26 C25 H25B 108.6
N5 C25 H25B 108.6
H25A C25 H25B 107.6
C27 C26 C25 110.1(3)
C27 C26 H26A 109.6
C25 C26 H26A 109.6
C27 C26 H26B 109.6
C25 C26 H26B 109.6
H26A C26 H26B 108.2
C26 C27 C28 112.9(4)
C26 C27 H27A 109.0
C28 C27 H27A 109.0
C26 C27 H27B 109.0
C28 C27 H27B 109.0
H27A C27 H27B 107.8
C27 C28 C29 116.1(5)
C27 C28 H28A 108.3
C29 C28 H28A 108.3
C27 C28 H28B 108.3
C29 C28 H28B 108.3
H28A C28 H28B 107.4
C30 C29 C28 110.0(5)
C30 C29 H29A 109.7
C28 C29 H29A 109.7
C30 C29 H29B 109.7
C28 C29 H29B 109.7
H29A C29 H29B 108.2
C29 C30 H30A 109.5
C29 C30 H30B 109.5
H30A C30 H30B 109.5
C29 C30 H30C 109.5
H30A C30 H30C 109.5
H30B C30 H30C 109.5
C32 C31 N5 115.9(3)
C32 C31 H31A 108.3
N5 C31 H31A 108.3
C32 C31 H31B 108.3
N5 C31 H31B 108.3
H31A C31 H31B 107.4
C33 C32 C31 111.7(3)
C33 C32 H32A 109.3
C31 C32 H32A 109.3
C33 C32 H32B 109.3
C31 C32 H32B 109.3
H32A C32 H32B 107.9
C32 C33 C34 111.4(3)
C32 C33 H33A 109.3
C34 C33 H33A 109.3
C32 C33 H33B 109.3
C34 C33 H33B 109.3
H33A C33 H33B 108.0
C35 C34 C33 114.3(4)
C35 C34 H34A 108.7
C33 C34 H34A 108.7
C35 C34 H34B 108.7
C33 C34 H34B 108.7
H34A C34 H34B 107.6
C34 C35 C36 113.4(5)
C34 C35 H35A 108.9
C36 C35 H35A 108.9
C34 C35 H35B 108.9
C36 C35 H35B 108.9
H35A C35 H35B 107.7
C35 C36 H36A 109.5
C35 C36 H36B 109.5
H36A C36 H36B 109.5
C35 C36 H36C 109.5
H36A C36 H36C 109.5
H36B C36 H36C 109.5
C13 N5 C19 111.7(3)
C13 N5 C31 111.1(3)
C19 N5 C31 106.3(2)
C13 N5 C25 105.3(3)
C19 N5 C25 111.6(3)
C31 N5 C25 111.0(3)

loop_
_geom_bond_atom_site_label_1
_geom_bond_atom_site_label_2
_geom_bond_distance
C1 C7 1.415(5)
C1 C6 1.419(5)
C1 C2 1.440(5)
C2 C3 1.360(5)
C2 H2 0.9400
C3 C4 1.438(5)
C3 H3 0.9400
C4 C5 1.423(5)
C4 C10 1.426(5)
C5 C6 1.372(5)
C5 H5 0.9400
C6 H6 0.9400
C7 C9 1.423(6)
C7 C8 1.430(6)
C8 N2 1.162(5)
C9 N1 1.149(5)
C10 C12 1.414(5)
C10 C11 1.426(5)
C11 N3 1.153(4)
C12 N4 1.161(5)
C13 N5 1.522(4)
C13 C14 1.546(5)
C13 H13A 0.9800
C13 H13B 0.9800
C14 C15 1.518(5)
C14 H14A 0.9800
C14 H14B 0.9800
C15 C16 1.520(5)
C15 H15A 0.9800
C15 H15B 0.9800
C16 C17 1.530(6)
C16 H16A 0.9800
C16 H16B 0.9800
C17 C18 1.437(10)
C17 H17A 0.9800
C17 H17B 0.9800
C18 H18A 0.9700
C18 H18B 0.9700
C18 H18C 0.9700
C19 N5 1.528(4)
C19 C20 1.529(5)
C19 H19A 0.9800
C19 H19B 0.9800
C20 C21 1.521(5)
C20 H20A 0.9800
C20 H20B 0.9800
C21 C22 1.555(5)
C21 H21A 0.9800
C21 H21B 0.9800
C22 C23 1.510(6)
C22 H22A 0.9800
C22 H22B 0.9800
C23 C24 1.539(7)
C23 H23A 0.9800
C23 H23B 0.9800
C24 H24A 0.9700
C24 H24B 0.9700
C24 H24C 0.9700
C25 C26 1.521(5)
C25 N5 1.536(4)
C25 H25A 0.9800
C25 H25B 0.9800
C26 C27 1.519(5)
C26 H26A 0.9800
C26 H26B 0.9800
C27 C28 1.534(6)
C27 H27A 0.9800
C27 H27B 0.9800
C28 C29 1.539(6)
C28 H28A 0.9800
C28 H28B 0.9800
C29 C30 1.497(8)
C29 H29A 0.9800
C29 H29B 0.9800
C30 H30A 0.9700
C30 H30B 0.9700
C30 H30C 0.9700
C31 C32 1.524(5)
C31 N5 1.531(4)
C31 H31A 0.9800
C31 H31B 0.9800
C32 C33 1.521(5)
C32 H32A 0.9800
C32 H32B 0.9800
C33 C34 1.546(5)
C33 H33A 0.9800
C33 H33B 0.9800
C34 C35 1.426(6)
C34 H34A 0.9800
C34 H34B 0.9800
C35 C36 1.535(6)
C35 H35A 0.9800
C35 H35B 0.9800
C36 H36A 0.9700
C36 H36B 0.9700
C36 H36C 0.9700

loop_
_platon_squeeze_void_nr
_platon_squeeze_void_average_x
_platon_squeeze_void_average_y
_platon_squeeze_void_average_z
_platon_squeeze_void_volume
_platon_squeeze_void_count_electrons
_platon_squeeze_void_content
1 -0.012 0.500 0.500 274 -4 ' '
2 0.450 0.433 0.917 7 0 ' '
3 0.550 0.567 0.083 7 0 ' '
